data_9016532
loop_
_publ_author_name
'Ertl, A.'
'Rossman, G. R.'
'Hughes, J. M.'
'Prowatke, S.'
'Ludwig, T.'

_publ_section_title
;
 Mn-bearing "oxy-rossmanite" with tetrahedrally-coordinated Al and B from
 Austria: Structure, chemistry, and infrared and optical spectroscopic study
 Sample: REDT4
 Reported formula: (Na.46 Ca.01) (Al2.35 Li.32 Mn2+.28 Fe2+.04 Ti4+.01) Al6
 (Si5.51 Al.25 B.24) O18 (BO3)3 [(OH)2.80 O.20] [O.86 (OH).10 F.04]
 Tourmaline
;
_journal_name_full 'American Mineralogist'
_journal_page_first 481
_journal_page_last 487
_journal_paper_doi 10.2138/am.2005.1683
_journal_volume 90
_journal_year 2005
_chemical_compound_source 'Eibenstein an der Thaya, Lower Austria'
_chemical_formula_sum 'Al8.601 B3.24 Ca0.01 F0.04 Fe0.039 H2.899 Li0.321 Mn0.279 Na0.46 O30.96 Si5.508 Ti0.012'
_chemical_name_mineral Rossmanite
_space_group_IT_number 160
_symmetry_space_group_name_Hall 'R 3 -2"'
_symmetry_space_group_name_H-M 'R 3 m :H'
_cell_angle_alpha 90
_cell_angle_beta 90
_cell_angle_gamma 120
_cell_formula_units_Z 3
_cell_length_a 15.8171
_cell_length_b 15.8171
_cell_length_c 7.0935
_cell_volume 1536.898
_database_code_amcsd 0003739
_exptl_crystal_density_diffrn 3.086
_cod_original_cell_volume 1536.897
_cod_original_sg_symbol_H-M 'R 3 m'
_cod_original_formula_sum 'Na.46 Ca.01 Al8.601 Li.321 Mn.279 Fe.039 Ti.012 Si5.508 B3.24 O30.96 F.04 H2.899'
_cod_database_code 9016532

loop_
_space_group_symop_operation_xyz
x,y,z
2/3+x,1/3+y,1/3+z
1/3+x,2/3+y,2/3+z
x,x-y,z
2/3+x,1/3+x-y,1/3+z
1/3+x,2/3+x-y,2/3+z
-y,-x,z
2/3-y,1/3-x,1/3+z
1/3-y,2/3-x,2/3+z
-x+y,y,z
2/3-x+y,1/3+y,1/3+z
1/3-x+y,2/3+y,2/3+z
-y,x-y,z
2/3-y,1/3+x-y,1/3+z
1/3-y,2/3+x-y,2/3+z
-x+y,-x,z
2/3-x+y,1/3-x,1/3+z
1/3-x+y,2/3-x,2/3+z

loop_
_atom_site_label
_atom_site_fract_x
_atom_site_fract_y
_atom_site_fract_z
_atom_site_occupancy
_atom_site_U_iso_or_equiv
_atom_site_type_symbol
_atom_site_attached_hydrogens
NaX 0.00000 0.00000 0.25000 0.46000 0.02780 Na 0
CaX 0.00000 0.00000 0.25000 0.01000 0.02780 Ca 0
AlY 0.12150 0.06075 -0.33640 0.78300 0.00870 Al 0
LiY 0.12150 0.06075 -0.33640 0.10700 0.00870 Li 0
Mn2Y 0.12150 0.06075 -0.33640 0.09300 0.00870 Mn 0
Fe2Y 0.12150 0.06075 -0.33640 0.01300 0.00870 Fe 0
Ti4Y 0.12150 0.06075 -0.33640 0.00400 0.00870 Ti 0
AlZ 0.29652 0.26001 -0.36460 1.00000 0.00795 Al 0
SiT 0.19152 0.18960 0.03020 0.91800 0.00585 Si 0
AlT 0.19152 0.18960 0.03020 0.04200 0.00585 Al 0
BT 0.19152 0.18960 0.03020 0.04000 0.00585 B 0
B 0.10969 0.21937 0.48010 1.00000 0.00840 B 0
O1 0.00000 0.00000 -0.20490 0.86000 0.01480 O 0
O-H1 0.00000 0.00000 -0.20490 0.10000 0.01480 O 1
F1 0.00000 0.00000 -0.20490 0.04000 0.01480 F 0
O2 0.06064 0.12128 0.52020 1.00000 0.01340 O 0
O3 0.25794 0.12897 -0.46380 1.00000 0.01280 O 0
O4 0.09530 0.19060 0.10380 1.00000 0.01330 O 0
O5 0.18804 0.09402 0.12520 1.00000 0.01380 O 0
O6 0.19336 0.18311 -0.19760 1.00000 0.01010 O 0
O7 0.28715 0.28675 0.10380 1.00000 0.00930 O 0
O8 0.20954 0.27049 0.46460 1.00000 0.00980 O 0
H3 0.24600 0.12310 0.41500 0.93300 0.05400 H 0

loop_
_cod_changelog_entry_id
_cod_changelog_entry_author
_cod_changelog_entry_date
_cod_changelog_entry_text
1
;cod-tools version 3.8.0
Id: cif_guess_AMCSD_atom_types 9574 2023-05-10 09:00:05Z saulius
;
2023-05-10T18:57:08+03:00
;Derived atom types and hydrogen counts
from atom names that follow the AMCSD naming convention
(Wat == water, O-H == hydroxyl).
;

loop_
_cod_related_entry_id
_cod_related_entry_database
_cod_related_entry_code
1 AMCSD 0003739
